data_4328643
loop_
_publ_author_name
'Ping Chai'
'John D. Corbett'

_publ_section_title
;
 Gold Derivatives of Eight Rare-Earth-Metal-Rich Tellurides: Monoclinic
 R7Au2Te2 and Orthorhombic R6AuTe2 Types
;
_journal_name_full 'Inorganic Chemistry'
_journal_page_first 3548
_journal_page_last 3556
_journal_paper_doi 10.1021/ic202342v
_journal_volume 51
_journal_year 2012
_chemical_formula_sum 'Au2 Ho7 Te2'
_chemical_formula_weight 1803.64
_chemical_name_systematic
; 
 ? 
;
_space_group_IT_number 12
_symmetry_cell_setting monoclinic
_symmetry_space_group_name_Hall '-C 2y'
_symmetry_space_group_name_H-M 'C 1 2/m 1'
_atom_sites_solution_hydrogens geom
_atom_sites_solution_primary direct
_atom_sites_solution_secondary difmap
_audit_creation_method SHELXL-97
_cell_angle_alpha 90.00
_cell_angle_beta 104.427(2)
_cell_angle_gamma 90.00
_cell_formula_units_Z 4
_cell_length_a 17.978(3)
_cell_length_b 4.0073(6)
_cell_length_c 16.997(3)
_cell_measurement_reflns_used 1154
_cell_measurement_temperature 273(2)
_cell_measurement_theta_max 27.06
_cell_measurement_theta_min 2.91
_cell_volume 1185.9(3)
_computing_cell_refinement 'Bruker SMART'
_computing_data_collection 'Bruker SMART'
_computing_data_reduction 'Bruker SAINT'
_computing_molecular_graphics 'Bruker SHELXTL'
_computing_publication_material 'Bruker SHELXTL'
_computing_structure_refinement 'SHELXL-97 (Sheldrick, 1997)'
_computing_structure_solution 'SHELXS-97 (Sheldrick, 1990)'
_diffrn_ambient_temperature 273(2)
_diffrn_measured_fraction_theta_full 0.956
_diffrn_measured_fraction_theta_max 0.956
_diffrn_measurement_device_type 'CCD area detector'
_diffrn_measurement_method 'phi and omega scans'
_diffrn_radiation_monochromator graphite
_diffrn_radiation_source 'fine-focus sealed tube'
_diffrn_radiation_type MoK\a
_diffrn_radiation_wavelength 0.71073
_diffrn_reflns_av_R_equivalents 0.0515
_diffrn_reflns_av_sigmaI/netI 0.0552
_diffrn_reflns_limit_h_max 23
_diffrn_reflns_limit_h_min -23
_diffrn_reflns_limit_k_max 5
_diffrn_reflns_limit_k_min -5
_diffrn_reflns_limit_l_max 22
_diffrn_reflns_limit_l_min -22
_diffrn_reflns_number 5219
_diffrn_reflns_theta_full 28.23
_diffrn_reflns_theta_max 28.23
_diffrn_reflns_theta_min 1.24
_exptl_absorpt_coefficient_mu 75.495
_exptl_absorpt_correction_T_max 0.0336
_exptl_absorpt_correction_T_min 0.0206
_exptl_absorpt_correction_type none
_exptl_crystal_density_diffrn 10.102
_exptl_crystal_density_meas 0
_exptl_crystal_F_000 2924
_exptl_crystal_size_max 0.23
_exptl_crystal_size_mid 0.16
_exptl_crystal_size_min 0.14
_refine_diff_density_max 3.118
_refine_diff_density_min -2.937
_refine_diff_density_rms 0.656
_refine_ls_extinction_method none
_refine_ls_goodness_of_fit_ref 1.027
_refine_ls_hydrogen_treatment mixed
_refine_ls_matrix_type full
_refine_ls_number_parameters 69
_refine_ls_number_reflns 1600
_refine_ls_number_restraints 0
_refine_ls_restrained_S_all 1.027
_refine_ls_R_factor_all 0.0514
_refine_ls_R_factor_gt 0.0368
_refine_ls_shift/su_max 0.000
_refine_ls_shift/su_mean 0.000
_refine_ls_structure_factor_coef Fsqd
_refine_ls_weighting_details 'calc w=1/[\s^2^(Fo^2^)+(0.0324P)^2^+0.0000P] where P=(Fo^2^+2Fc^2^)/3'
_refine_ls_weighting_scheme calc
_refine_ls_wR_factor_gt 0.0719
_refine_ls_wR_factor_ref 0.0775
_reflns_number_gt 1305
_reflns_number_total 1600
_reflns_threshold_expression >2sigma(I)
_cod_data_source_file ic202342v_si_002.cif
_cod_data_source_block 722x
_cod_database_code 4328643

loop_
_symmetry_equiv_pos_as_xyz
'x, y, z'
'-x, y, -z'
'x+1/2, y+1/2, z'
'-x+1/2, y+1/2, -z'
'-x, -y, -z'
'x, -y, z'
'-x+1/2, -y+1/2, -z'
'x+1/2, -y+1/2, z'

loop_
_atom_site_label
_atom_site_type_symbol
_atom_site_fract_x
_atom_site_fract_y
_atom_site_fract_z
_atom_site_U_iso_or_equiv
_atom_site_adp_type
_atom_site_occupancy
_atom_site_symmetry_multiplicity
_atom_site_calc_flag
_atom_site_refinement_flags
Au1 Au 0.17125(5) 0.0000 0.11128(6) 0.0152(2) Uani 1 2 d S
Au2 Au 0.38078(5) 0.0000 0.60065(6) 0.0160(2) Uani 1 2 d S
Ho1 Ho 0.00084(6) 0.0000 0.33326(6) 0.0110(2) Uani 1 2 d S
Ho2 Ho 0.17599(6) 0.0000 0.53257(7) 0.0130(2) Uani 1 2 d S
Ho3 Ho 0.19070(6) 0.0000 0.31877(7) 0.0125(2) Uani 1 2 d S
Ho4 Ho 0.33751(6) 0.0000 0.02033(7) 0.0127(2) Uani 1 2 d S
Ho5 Ho 0.57403(6) 0.0000 0.17184(7) 0.0130(2) Uani 1 2 d S
Ho6 Ho 0.78129(6) 0.0000 0.19476(6) 0.0115(2) Uani 1 2 d S
Ho7 Ho 0.0000 0.5000 0.5000 0.0119(3) Uani 1 4 d S
Ho8 Ho 0.0000 0.0000 0.0000 0.0119(3) Uani 1 4 d S
Te1 Te 0.36639(8) 0.0000 0.33737(9) 0.0101(3) Uani 1 2 d S
Te2 Te 0.06506(8) 0.0000 0.85018(9) 0.0106(3) Uani 1 2 d S

loop_
_atom_site_aniso_label
_atom_site_aniso_U_11
_atom_site_aniso_U_22
_atom_site_aniso_U_33
_atom_site_aniso_U_23
_atom_site_aniso_U_13
_atom_site_aniso_U_12
Au1 0.0145(5) 0.0152(4) 0.0154(5) 0.000 0.0025(4) 0.000
Au2 0.0162(5) 0.0155(5) 0.0165(5) 0.000 0.0045(4) 0.000
Ho1 0.0084(5) 0.0139(5) 0.0106(5) 0.000 0.0022(4) 0.000
Ho2 0.0132(5) 0.0135(5) 0.0126(6) 0.000 0.0036(4) 0.000
Ho3 0.0086(5) 0.0165(5) 0.0121(6) 0.000 0.0021(4) 0.000
Ho4 0.0112(5) 0.0141(5) 0.0118(6) 0.000 0.0009(4) 0.000
Ho5 0.0102(5) 0.0147(5) 0.0134(6) 0.000 0.0017(4) 0.000
Ho6 0.0083(5) 0.0158(5) 0.0106(6) 0.000 0.0027(4) 0.000
Ho7 0.0108(7) 0.0165(7) 0.0080(7) 0.000 0.0017(6) 0.000
Ho8 0.0111(7) 0.0167(7) 0.0089(8) 0.000 0.0042(6) 0.000
Te1 0.0085(7) 0.0112(7) 0.0106(8) 0.000 0.0023(6) 0.000
Te2 0.0084(7) 0.0141(7) 0.0096(8) 0.000 0.0029(6) 0.000

loop_
_atom_type_symbol
_atom_type_description
_atom_type_scat_dispersion_real
_atom_type_scat_dispersion_imag
_atom_type_scat_source
Te Te -0.5308 1.6751 'International Tables Vol C Tables 4.2.6.8 and 6.1.1.4'
Ho Ho -0.2175 4.6783 'International Tables Vol C Tables 4.2.6.8 and 6.1.1.4'
Au Au -2.0133 8.8022 'International Tables Vol C Tables 4.2.6.8 and 6.1.1.4'

loop_
_geom_angle_atom_site_label_1
_geom_angle_atom_site_label_2
_geom_angle_atom_site_label_3
_geom_angle
_geom_angle_site_symmetry_1
_geom_angle_site_symmetry_3
Ho6 Au1 Ho6 86.55(4) 3_455 3_445
Ho6 Au1 Ho4 136.77(4) 3_455 7_545
Ho6 Au1 Ho4 78.82(3) 3_445 7_545
Ho6 Au1 Ho4 78.82(3) 3_455 7
Ho6 Au1 Ho4 136.77(4) 3_445 7
Ho4 Au1 Ho4 84.57(4) 7_545 7
Ho6 Au1 Ho5 132.23(4) 3_455 3_445
Ho6 Au1 Ho5 75.98(3) 3_445 3_445
Ho4 Au1 Ho5 83.24(3) 7_545 3_445
Ho4 Au1 Ho5 141.24(4) 7 3_445
Ho6 Au1 Ho5 75.98(3) 3_455 3_455
Ho6 Au1 Ho5 132.23(4) 3_445 3_455
Ho4 Au1 Ho5 141.24(4) 7_545 3_455
Ho4 Au1 Ho5 83.24(3) 7 3_455
Ho5 Au1 Ho5 83.67(4) 3_445 3_455
Ho6 Au1 Ho8 136.480(19) 3_455 .
Ho6 Au1 Ho8 136.480(19) 3_445 .
Ho4 Au1 Ho8 72.04(3) 7_545 .
Ho4 Au1 Ho8 72.04(3) 7 .
Ho5 Au1 Ho8 69.20(3) 3_445 .
Ho5 Au1 Ho8 69.20(3) 3_455 .
Ho6 Au1 Ho3 67.69(3) 3_455 .
Ho6 Au1 Ho3 67.69(3) 3_445 .
Ho4 Au1 Ho3 137.688(19) 7_545 .
Ho4 Au1 Ho3 137.688(19) 7 .
Ho5 Au1 Ho3 64.53(3) 3_445 .
Ho5 Au1 Ho3 64.53(3) 3_455 .
Ho8 Au1 Ho3 116.29(3) . .
Ho3 Au2 Ho3 87.35(4) 7_556 7_546
Ho3 Au2 Ho1 73.27(3) 7_556 7_556
Ho3 Au2 Ho1 130.92(5) 7_546 7_556
Ho3 Au2 Ho1 130.92(5) 7_556 7_546
Ho3 Au2 Ho1 73.27(3) 7_546 7_546
Ho1 Au2 Ho1 86.10(4) 7_556 7_546
Ho3 Au2 Ho2 135.14(4) 7_556 7_546
Ho3 Au2 Ho2 77.76(3) 7_546 7_546
Ho1 Au2 Ho2 145.21(4) 7_556 7_546
Ho1 Au2 Ho2 84.89(3) 7_546 7_546
Ho3 Au2 Ho2 77.76(3) 7_556 7_556
Ho3 Au2 Ho2 135.14(4) 7_546 7_556
Ho1 Au2 Ho2 84.89(3) 7_556 7_556
Ho1 Au2 Ho2 145.21(4) 7_546 7_556
Ho2 Au2 Ho2 83.63(4) 7_546 7_556
Ho3 Au2 Ho7 135.954(19) 7_556 3_545
Ho3 Au2 Ho7 135.954(19) 7_546 3_545
Ho1 Au2 Ho7 70.83(3) 7_556 3_545
Ho1 Au2 Ho7 70.83(3) 7_546 3_545
Ho2 Au2 Ho7 74.47(3) 7_546 3_545
Ho2 Au2 Ho7 74.47(3) 7_556 3_545
Ho3 Au2 Ho2 67.12(3) 7_556 .
Ho3 Au2 Ho2 67.12(3) 7_546 .
Ho1 Au2 Ho2 135.58(2) 7_556 .
Ho1 Au2 Ho2 135.58(2) 7_546 .
Ho2 Au2 Ho2 68.10(3) 7_546 .
Ho2 Au2 Ho2 68.10(3) 7_556 .
Ho7 Au2 Ho2 128.91(4) 3_545 .
Au2 Ho1 Au2 86.10(4) 7_556 7_546
Au2 Ho1 Te2 116.85(4) 7_556 5_556
Au2 Ho1 Te2 116.85(4) 7_546 5_556
Au2 Ho1 Te1 155.77(5) 7_556 3_445
Au2 Ho1 Te1 92.55(3) 7_546 3_445
Te2 Ho1 Te1 85.29(4) 5_556 3_445
Au2 Ho1 Te1 92.55(3) 7_556 3_455
Au2 Ho1 Te1 155.77(5) 7_546 3_455
Te2 Ho1 Te1 85.29(4) 5_556 3_455
Te1 Ho1 Te1 78.89(4) 3_445 3_455
Au2 Ho1 Ho7 56.23(2) 7_556 .
Au2 Ho1 Ho7 103.39(4) 7_546 .
Te2 Ho1 Ho7 139.04(2) 5_556 .
Te1 Ho1 Ho7 100.91(4) 3_445 .
Te1 Ho1 Ho7 57.07(3) 3_455 .
Au2 Ho1 Ho7 103.39(4) 7_556 1_545
Au2 Ho1 Ho7 56.23(2) 7_546 1_545
Te2 Ho1 Ho7 139.04(2) 5_556 1_545
Te1 Ho1 Ho7 57.07(3) 3_445 1_545
Te1 Ho1 Ho7 100.91(4) 3_455 1_545
Ho7 Ho1 Ho7 70.45(2) . 1_545
Au2 Ho1 Ho3 52.92(2) 7_556 .
Au2 Ho1 Ho3 52.92(2) 7_546 .
Te2 Ho1 Ho3 93.77(4) 5_556 .
Te1 Ho1 Ho3 140.50(2) 3_445 .
Te1 Ho1 Ho3 140.50(2) 3_455 .
Ho7 Ho1 Ho3 105.14(3) . .
Ho7 Ho1 Ho3 105.14(3) 1_545 .
Au2 Ho1 Ho5 106.36(4) 7_556 3_445
Au2 Ho1 Ho5 64.98(3) 7_546 3_445
Te2 Ho1 Ho5 52.46(3) 5_556 3_445
Te1 Ho1 Ho5 94.84(3) 3_445 3_445
Te1 Ho1 Ho5 137.74(4) 3_455 3_445
Ho7 Ho1 Ho5 160.97(3) . 3_445
Ho7 Ho1 Ho5 110.486(16) 1_545 3_445
Ho3 Ho1 Ho5 55.90(2) . 3_445
Au2 Ho1 Ho5 64.98(3) 7_556 3_455
Au2 Ho1 Ho5 106.36(4) 7_546 3_455
Te2 Ho1 Ho5 52.46(3) 5_556 3_455
Te1 Ho1 Ho5 137.74(4) 3_445 3_455
Te1 Ho1 Ho5 94.84(3) 3_455 3_455
Ho7 Ho1 Ho5 110.486(16) . 3_455
Ho7 Ho1 Ho5 160.97(3) 1_545 3_455
Ho3 Ho1 Ho5 55.90(2) . 3_455
Ho5 Ho1 Ho5 62.14(2) 3_445 3_455
Au2 Ho2 Au2 83.63(4) 7_546 7_556
Au2 Ho2 Te1 147.14(5) 7_546 7_556
Au2 Ho2 Te1 90.48(3) 7_556 7_556
Au2 Ho2 Te1 90.48(3) 7_546 7_546
Au2 Ho2 Te1 147.14(5) 7_556 7_546
Te1 Ho2 Te1 77.17(4) 7_556 7_546
Au2 Ho2 Au2 111.90(3) 7_546 .
Au2 Ho2 Au2 111.90(3) 7_556 .
Te1 Ho2 Au2 100.31(4) 7_556 .
Te1 Ho2 Au2 100.31(4) 7_546 .
Au2 Ho2 Ho3 159.34(4) 7_546 7_556
Au2 Ho2 Ho3 101.43(2) 7_556 7_556
Te1 Ho2 Ho3 53.43(3) 7_556 7_556
Te1 Ho2 Ho3 95.40(4) 7_546 7_556
Au2 Ho2 Ho3 47.55(2) . 7_556
Au2 Ho2 Ho3 101.43(2) 7_546 7_546
Au2 Ho2 Ho3 159.34(4) 7_556 7_546
Te1 Ho2 Ho3 95.40(4) 7_556 7_546
Te1 Ho2 Ho3 53.43(3) 7_546 7_546
Au2 Ho2 Ho3 47.55(2) . 7_546
Ho3 Ho2 Ho3 67.15(3) 7_556 7_546
Au2 Ho2 Ho7 53.41(2) 7_546 1_545
Au2 Ho2 Ho7 97.60(3) 7_556 1_545
Te1 Ho2 Ho7 95.79(3) 7_556 1_545
Te1 Ho2 Ho7 54.53(3) 7_546 1_545
Au2 Ho2 Ho7 146.002(13) . 1_545
Ho3 Ho2 Ho7 143.42(4) 7_556 1_545
Ho3 Ho2 Ho7 101.48(2) 7_546 1_545
Au2 Ho2 Ho7 97.60(3) 7_546 .
Au2 Ho2 Ho7 53.41(2) 7_556 .
Te1 Ho2 Ho7 54.53(3) 7_556 .
Te1 Ho2 Ho7 95.79(3) 7_546 .
Au2 Ho2 Ho7 146.002(13) . .
Ho3 Ho2 Ho7 101.48(2) 7_556 .
Ho3 Ho2 Ho7 143.42(4) 7_546 .
Ho7 Ho2 Ho7 66.21(2) 1_545 .
Au2 Ho2 Ho3 49.87(2) 7_546 .
Au2 Ho2 Ho3 49.87(2) 7_556 .
Te1 Ho2 Ho3 139.58(2) 7_556 .
Te1 Ho2 Ho3 139.58(2) 7_546 .
Au2 Ho2 Ho3 89.89(3) . .
Ho3 Ho2 Ho3 119.15(3) 7_556 .
Ho3 Ho2 Ho3 119.15(3) 7_546 .
Ho7 Ho2 Ho3 96.98(3) 1_545 .
Ho7 Ho2 Ho3 96.98(3) . .
Au2 Ho2 Ho2 105.62(4) 7_546 7_556
Au2 Ho2 Ho2 63.24(3) 7_556 7_556
Te1 Ho2 Ho2 100.31(3) 7_556 7_556
Te1 Ho2 Ho2 148.44(6) 7_546 7_556
Au2 Ho2 Ho2 48.67(3) . 7_556
Ho3 Ho2 Ho2 60.72(3) 7_556 7_556
Ho3 Ho2 Ho2 96.18(4) 7_546 7_556
Ho7 Ho2 Ho2 154.80(5) 1_545 7_556
Ho7 Ho2 Ho2 108.39(2) . 7_556
Ho3 Ho2 Ho2 58.44(3) . 7_556
Au2 Ho2 Ho2 63.24(3) 7_546 7_546
Au2 Ho2 Ho2 105.62(4) 7_556 7_546
Te1 Ho2 Ho2 148.44(6) 7_556 7_546
Te1 Ho2 Ho2 100.31(3) 7_546 7_546
Au2 Ho2 Ho2 48.67(3) . 7_546
Ho3 Ho2 Ho2 96.18(4) 7_556 7_546
Ho3 Ho2 Ho2 60.72(3) 7_546 7_546
Ho7 Ho2 Ho2 108.39(2) 1_545 7_546
Ho7 Ho2 Ho2 154.80(5) . 7_546
Ho3 Ho2 Ho2 58.44(3) . 7_546
Ho2 Ho2 Ho2 65.31(3) 7_556 7_546
Au2 Ho3 Au2 87.35(4) 7_556 7_546
Au2 Ho3 Te1 120.83(3) 7_556 .
Au2 Ho3 Te1 120.83(3) 7_546 .
Au2 Ho3 Au1 122.51(3) 7_556 .
Au2 Ho3 Au1 122.51(3) 7_546 .
Te1 Ho3 Au1 86.87(4) . .
Au2 Ho3 Ho5 118.62(4) 7_556 3_445
Au2 Ho3 Ho5 71.43(3) 7_546 3_445
Te1 Ho3 Ho5 119.47(4) . 3_445
Au1 Ho3 Ho5 51.41(2) . 3_445
Au2 Ho3 Ho5 71.43(3) 7_556 3_455
Au2 Ho3 Ho5 118.62(4) 7_546 3_455
Te1 Ho3 Ho5 119.47(4) . 3_455
Au1 Ho3 Ho5 51.41(2) . 3_455
Ho5 Ho3 Ho5 70.54(3) 3_445 3_455
Au2 Ho3 Ho1 53.81(2) 7_556 .
Au2 Ho3 Ho1 53.81(2) 7_546 .
Te1 Ho3 Ho1 170.40(5) . .
Au1 Ho3 Ho1 102.73(4) . .
Ho5 Ho3 Ho1 67.89(3) 3_445 .
Ho5 Ho3 Ho1 67.89(3) 3_455 .
Au2 Ho3 Ho6 169.80(3) 7_556 3_445
Au2 Ho3 Ho6 102.200(19) 7_546 3_445
Te1 Ho3 Ho6 57.17(3) . 3_445
Au1 Ho3 Ho6 49.05(2) . 3_445
Ho5 Ho3 Ho6 62.31(3) 3_445 3_445
Ho5 Ho3 Ho6 100.46(4) 3_455 3_445
Ho1 Ho3 Ho6 129.73(3) . 3_445
Au2 Ho3 Ho6 102.200(19) 7_556 3_455
Au2 Ho3 Ho6 169.80(3) 7_546 3_455
Te1 Ho3 Ho6 57.17(3) . 3_455
Au1 Ho3 Ho6 49.05(2) . 3_455
Ho5 Ho3 Ho6 100.46(4) 3_445 3_455
Ho5 Ho3 Ho6 62.31(3) 3_455 3_455
Ho1 Ho3 Ho6 129.73(3) . 3_455
Ho6 Ho3 Ho6 68.06(3) 3_445 3_455
Au2 Ho3 Ho2 65.34(3) 7_556 7_556
Au2 Ho3 Ho2 110.28(4) 7_546 7_556
Te1 Ho3 Ho2 56.49(3) . 7_556
Au1 Ho3 Ho2 126.36(3) . 7_556
Ho5 Ho3 Ho2 175.96(4) 3_445 7_556
Ho5 Ho3 Ho2 111.028(18) 3_455 7_556
Ho1 Ho3 Ho2 116.13(3) . 7_556
Ho6 Ho3 Ho2 113.65(4) 3_445 7_556
Ho6 Ho3 Ho2 77.42(3) 3_455 7_556
Au2 Ho3 Ho2 110.28(4) 7_556 7_546
Au2 Ho3 Ho2 65.34(3) 7_546 7_546
Te1 Ho3 Ho2 56.49(3) . 7_546
Au1 Ho3 Ho2 126.36(3) . 7_546
Ho5 Ho3 Ho2 111.028(18) 3_445 7_546
Ho5 Ho3 Ho2 175.96(4) 3_455 7_546
Ho1 Ho3 Ho2 116.13(3) . 7_546
Ho6 Ho3 Ho2 77.42(3) 3_445 7_546
Ho6 Ho3 Ho2 113.65(4) 3_455 7_546
Ho2 Ho3 Ho2 67.15(3) 7_556 7_546
Au2 Ho3 Ho2 52.37(2) 7_556 .
Au2 Ho3 Ho2 52.37(2) 7_546 .
Te1 Ho3 Ho2 102.71(4) . .
Au1 Ho3 Ho2 170.41(4) . .
Ho5 Ho3 Ho2 121.82(3) 3_445 .
Ho5 Ho3 Ho2 121.82(3) 3_455 .
Ho1 Ho3 Ho2 67.69(3) . .
Ho6 Ho3 Ho2 136.95(3) 3_445 .
Ho6 Ho3 Ho2 136.95(3) 3_455 .
Ho2 Ho3 Ho2 60.85(3) 7_556 .
Ho2 Ho3 Ho2 60.85(3) 7_546 .
Au1 Ho4 Au1 84.57(4) 7_545 7
Au1 Ho4 Te2 149.92(5) 7_545 7_556
Au1 Ho4 Te2 90.74(3) 7 7_556
Au1 Ho4 Te2 90.74(3) 7_545 7_546
Au1 Ho4 Te2 149.92(5) 7 7_546
Te2 Ho4 Te2 78.61(4) 7_556 7_546
Au1 Ho4 Ho8 101.13(3) 7_545 3
Au1 Ho4 Ho8 56.64(2) 7 3
Te2 Ho4 Ho8 52.93(3) 7_556 3
Te2 Ho4 Ho8 95.54(3) 7_546 3
Au1 Ho4 Ho8 56.64(2) 7_545 3_545
Au1 Ho4 Ho8 101.13(3) 7 3_545
Te2 Ho4 Ho8 95.54(3) 7_556 3_545
Te2 Ho4 Ho8 52.93(3) 7_546 3_545
Ho8 Ho4 Ho8 67.02(2) 3 3_545
Au1 Ho4 Ho4 66.83(3) 7_545 7_545
Au1 Ho4 Ho4 110.21(5) 7 7_545
Te2 Ho4 Ho4 141.42(5) 7_556 7_545
Te2 Ho4 Ho4 94.93(3) 7_546 7_545
Ho8 Ho4 Ho4 164.13(5) 3 7_545
Ho8 Ho4 Ho4 110.821(17) 3_545 7_545
Au1 Ho4 Ho4 110.21(5) 7_545 7
Au1 Ho4 Ho4 66.83(3) 7 7
Te2 Ho4 Ho4 94.93(3) 7_556 7
Te2 Ho4 Ho4 141.42(5) 7_546 7
Ho8 Ho4 Ho4 110.821(17) 3 7
Ho8 Ho4 Ho4 164.13(5) 3_545 7
Ho4 Ho4 Ho4 66.63(4) 7_545 7
Au1 Ho4 Ho6 49.94(2) 7_545 5_655
Au1 Ho4 Ho6 49.94(2) 7 5_655
Te2 Ho4 Ho6 139.57(2) 7_556 5_655
Te2 Ho4 Ho6 139.57(2) 7_546 5_655
Ho8 Ho4 Ho6 100.59(3) 3 5_655
Ho8 Ho4 Ho6 100.59(3) 3_545 5_655
Ho4 Ho4 Ho6 63.90(3) 7_545 5_655
Ho4 Ho4 Ho6 63.90(3) 7 5_655
Au1 Ho4 Ho6 159.74(4) 7_545 3_455
Au1 Ho4 Ho6 104.43(2) 7 3_455
Te2 Ho4 Ho6 49.57(3) 7_556 3_455
Te2 Ho4 Ho6 90.00(4) 7_546 3_455
Ho8 Ho4 Ho6 98.940(19) 3 3_455
Ho8 Ho4 Ho6 136.11(3) 3_545 3_455
Ho4 Ho4 Ho6 92.95(4) 7_545 3_455
Ho4 Ho4 Ho6 59.27(3) 7 3_455
Ho6 Ho4 Ho6 123.17(3) 5_655 3_455
Au1 Ho4 Ho6 104.43(2) 7_545 3_445
Au1 Ho4 Ho6 159.74(4) 7 3_445
Te2 Ho4 Ho6 90.00(4) 7_556 3_445
Te2 Ho4 Ho6 49.57(3) 7_546 3_445
Ho8 Ho4 Ho6 136.11(3) 3 3_445
Ho8 Ho4 Ho6 98.940(19) 3_545 3_445
Ho4 Ho4 Ho6 59.27(3) 7_545 3_445
Ho4 Ho4 Ho6 92.95(4) 7 3_445
Ho6 Ho4 Ho6 123.17(3) 5_655 3_445
Ho6 Ho4 Ho6 61.58(2) 3_455 3_445
Au1 Ho4 Ho5 48.66(2) 7_545 5_655
Au1 Ho4 Ho5 48.66(2) 7 5_655
Te2 Ho4 Ho5 107.83(4) 7_556 5_655
Te2 Ho4 Ho5 107.83(4) 7_546 5_655
Ho8 Ho4 Ho5 54.911(18) 3 5_655
Ho8 Ho4 Ho5 54.911(18) 3_545 5_655
Ho4 Ho4 Ho5 110.32(4) 7_545 5_655
Ho4 Ho4 Ho5 110.32(4) 7 5_655
Ho6 Ho4 Ho5 56.32(3) 5_655 5_655
Ho6 Ho4 Ho5 148.705(13) 3_455 5_655
Ho6 Ho4 Ho5 148.705(13) 3_445 5_655
Au1 Ho5 Au1 83.67(4) 3 3_545
Au1 Ho5 Te2 153.52(5) 3 7_546
Au1 Ho5 Te2 92.72(3) 3_545 7_546
Au1 Ho5 Te2 92.72(3) 3 7_556
Au1 Ho5 Te2 153.52(5) 3_545 7_556
Te2 Ho5 Te2 78.91(4) 7_546 7_556
Au1 Ho5 Ho3 64.06(3) 3 3
Au1 Ho5 Ho3 109.43(4) 3_545 3
Te2 Ho5 Ho3 140.51(5) 7_546 3
Te2 Ho5 Ho3 92.17(3) 7_556 3
Au1 Ho5 Ho3 109.43(4) 3 3_545
Au1 Ho5 Ho3 64.06(3) 3_545 3_545
Te2 Ho5 Ho3 92.17(3) 7_546 3_545
Te2 Ho5 Ho3 140.51(5) 7_556 3_545
Ho3 Ho5 Ho3 70.54(3) 3 3_545
Au1 Ho5 Ho8 103.15(4) 3 3_545
Au1 Ho5 Ho8 57.85(2) 3_545 3_545
Te2 Ho5 Ho8 54.18(3) 7_546 3_545
Te2 Ho5 Ho8 97.96(4) 7_556 3_545
Ho3 Ho5 Ho8 164.17(4) 3 3_545
Ho3 Ho5 Ho8 107.723(16) 3_545 3_545
Au1 Ho5 Ho8 57.85(2) 3 3
Au1 Ho5 Ho8 103.15(4) 3_545 3
Te2 Ho5 Ho8 97.96(4) 7_546 3
Te2 Ho5 Ho8 54.18(3) 7_556 3
Ho3 Ho5 Ho8 107.723(16) 3 3
Ho3 Ho5 Ho8 164.17(4) 3_545 3
Ho8 Ho5 Ho8 69.43(2) 3_545 3
Au1 Ho5 Ho6 51.01(2) 3 .
Au1 Ho5 Ho6 51.01(2) 3_545 .
Te2 Ho5 Ho6 140.47(2) 7_546 .
Te2 Ho5 Ho6 140.47(2) 7_556 .
Ho3 Ho5 Ho6 60.33(3) 3 .
Ho3 Ho5 Ho6 60.33(3) 3_545 .
Ho8 Ho5 Ho6 104.70(3) 3_545 .
Ho8 Ho5 Ho6 104.70(3) 3 .
Au1 Ho5 Ho1 103.09(2) 3 3
Au1 Ho5 Ho1 156.19(4) 3_545 3
Te2 Ho5 Ho1 90.77(3) 7_546 3
Te2 Ho5 Ho1 50.02(3) 7_556 3
Ho3 Ho5 Ho1 56.22(3) 3 3
Ho3 Ho5 Ho1 92.29(3) 3_545 3
Ho8 Ho5 Ho1 139.10(3) 3_545 3
Ho8 Ho5 Ho1 99.67(2) 3 3
Ho6 Ho5 Ho1 116.20(3) . 3
Au1 Ho5 Ho1 156.19(4) 3 3_545
Au1 Ho5 Ho1 103.09(2) 3_545 3_545
Te2 Ho5 Ho1 50.02(3) 7_546 3_545
Te2 Ho5 Ho1 90.77(3) 7_556 3_545
Ho3 Ho5 Ho1 92.29(3) 3 3_545
Ho3 Ho5 Ho1 56.22(3) 3_545 3_545
Ho8 Ho5 Ho1 99.67(2) 3_545 3_545
Ho8 Ho5 Ho1 139.10(3) 3 3_545
Ho6 Ho5 Ho1 116.20(3) . 3_545
Ho1 Ho5 Ho1 62.14(2) 3 3_545
Au1 Ho5 Ho4 48.10(2) 3 5_655
Au1 Ho5 Ho4 48.10(2) 3_545 5_655
Te2 Ho5 Ho4 111.74(4) 7_546 5_655
Te2 Ho5 Ho4 111.74(4) 7_556 5_655
Ho3 Ho5 Ho4 107.32(3) 3 5_655
Ho3 Ho5 Ho4 107.32(3) 3_545 5_655
Ho8 Ho5 Ho4 57.57(2) 3_545 5_655
Ho8 Ho5 Ho4 57.57(2) 3 5_655
Ho6 Ho5 Ho4 58.70(3) . 5_655
Ho1 Ho5 Ho4 148.928(12) 3 5_655
Ho1 Ho5 Ho4 148.928(12) 3_545 5_655
Au1 Ho6 Au1 86.55(4) 3_545 3
Au1 Ho6 Te2 115.15(4) 3_545 5_656
Au1 Ho6 Te2 115.15(4) 3 5_656
Au1 Ho6 Te1 158.21(5) 3_545 3
Au1 Ho6 Te1 94.36(3) 3 3
Te2 Ho6 Te1 84.16(4) 5_656 3
Au1 Ho6 Te1 94.36(3) 3_545 3_545
Au1 Ho6 Te1 158.21(5) 3 3_545
Te2 Ho6 Te1 84.16(4) 5_656 3_545
Te1 Ho6 Te1 76.90(4) 3 3_545
Au1 Ho6 Ho3 108.50(4) 3_545 3
Au1 Ho6 Ho3 63.26(3) 3 3
Te2 Ho6 Ho3 136.22(3) 5_656 3
Te1 Ho6 Ho3 53.81(3) 3 3
Te1 Ho6 Ho3 96.06(4) 3_545 3
Au1 Ho6 Ho3 63.26(3) 3_545 3_545
Au1 Ho6 Ho3 108.50(4) 3 3_545
Te2 Ho6 Ho3 136.22(3) 5_656 3_545
Te1 Ho6 Ho3 96.06(4) 3 3_545
Te1 Ho6 Ho3 53.81(3) 3_545 3_545
Ho3 Ho6 Ho3 68.06(3) 3 3_545
Au1 Ho6 Ho5 53.02(2) 3_545 .
Au1 Ho6 Ho5 53.02(2) 3 .
Te2 Ho6 Ho5 160.00(5) 5_656 .
Te1 Ho6 Ho5 111.17(4) 3 .
Te1 Ho6 Ho5 111.17(4) 3_545 .
Ho3 Ho6 Ho5 57.36(2) 3 .
Ho3 Ho6 Ho5 57.36(2) 3_545 .
Au1 Ho6 Ho4 51.24(2) 3_545 5_655
Au1 Ho6 Ho4 51.24(2) 3 5_655
Te2 Ho6 Ho4 95.02(4) 5_656 5_655
Te1 Ho6 Ho4 141.48(2) 3 5_655
Te1 Ho6 Ho4 141.48(2) 3_545 5_655
Ho3 Ho6 Ho4 110.01(3) 3 5_655
Ho3 Ho6 Ho4 110.01(3) 3_545 5_655
Ho5 Ho6 Ho4 64.98(3) . 5_655
Au1 Ho6 Ho4 63.43(3) 3_545 3_545
Au1 Ho6 Ho4 104.74(4) 3 3_545
Te2 Ho6 Ho4 52.28(3) 5_656 3_545
Te1 Ho6 Ho4 136.41(4) 3 3_545
Te1 Ho6 Ho4 95.03(3) 3_545 3_545
Ho3 Ho6 Ho4 166.79(4) 3 3_545
Ho3 Ho6 Ho4 113.616(17) 3_545 3_545
Ho5 Ho6 Ho4 111.63(3) . 3_545
Ho4 Ho6 Ho4 56.83(3) 5_655 3_545
Au1 Ho6 Ho4 104.74(4) 3_545 3
Au1 Ho6 Ho4 63.43(3) 3 3
Te2 Ho6 Ho4 52.28(3) 5_656 3
Te1 Ho6 Ho4 95.03(3) 3 3
Te1 Ho6 Ho4 136.41(4) 3_545 3
Ho3 Ho6 Ho4 113.616(17) 3 3
Ho3 Ho6 Ho4 166.79(4) 3_545 3
Ho5 Ho6 Ho4 111.63(3) . 3
Ho4 Ho6 Ho4 56.83(3) 5_655 3
Ho4 Ho6 Ho4 61.58(2) 3_545 3
Au2 Ho7 Au2 180.0 7_556 3_455
Au2 Ho7 Te1 90.19(3) 7_556 7_556
Au2 Ho7 Te1 89.81(3) 3_455 7_556
Au2 Ho7 Te1 89.81(3) 7_556 3_455
Au2 Ho7 Te1 90.19(3) 3_455 3_455
Te1 Ho7 Te1 180.0 7_556 3_455
Au2 Ho7 Ho1 52.94(2) 7_556 .
Au2 Ho7 Ho1 127.06(2) 3_455 .
Te1 Ho7 Ho1 123.61(2) 7_556 .
Te1 Ho7 Ho1 56.39(2) 3_455 .
Au2 Ho7 Ho1 127.06(2) 7_556 5_566
Au2 Ho7 Ho1 52.94(2) 3_455 5_566
Te1 Ho7 Ho1 56.39(2) 7_556 5_566
Te1 Ho7 Ho1 123.61(2) 3_455 5_566
Ho1 Ho7 Ho1 180.0 . 5_566
Au2 Ho7 Ho1 52.94(2) 7_556 1_565
Au2 Ho7 Ho1 127.06(2) 3_455 1_565
Te1 Ho7 Ho1 123.61(2) 7_556 1_565
Te1 Ho7 Ho1 56.39(2) 3_455 1_565
Ho1 Ho7 Ho1 70.45(2) . 1_565
Ho1 Ho7 Ho1 109.55(2) 5_566 1_565
Au2 Ho7 Ho1 127.06(2) 7_556 5_556
Au2 Ho7 Ho1 52.94(2) 3_455 5_556
Te1 Ho7 Ho1 56.39(2) 7_556 5_556
Te1 Ho7 Ho1 123.61(2) 3_455 5_556
Ho1 Ho7 Ho1 109.55(2) . 5_556
Ho1 Ho7 Ho1 70.45(2) 5_566 5_556
Ho1 Ho7 Ho1 180.0 1_565 5_556
Au2 Ho7 Ho2 52.12(2) 7_556 1_565
Au2 Ho7 Ho2 127.88(2) 3_455 1_565
Te1 Ho7 Ho2 55.41(3) 7_556 1_565
Te1 Ho7 Ho2 124.59(3) 3_455 1_565
Ho1 Ho7 Ho2 105.02(2) . 1_565
Ho1 Ho7 Ho2 74.98(2) 5_566 1_565
Ho1 Ho7 Ho2 68.24(2) 1_565 1_565
Ho1 Ho7 Ho2 111.76(2) 5_556 1_565
Au2 Ho7 Ho2 127.88(2) 7_556 5_556
Au2 Ho7 Ho2 52.12(2) 3_455 5_556
Te1 Ho7 Ho2 124.59(3) 7_556 5_556
Te1 Ho7 Ho2 55.41(3) 3_455 5_556
Ho1 Ho7 Ho2 74.98(2) . 5_556
Ho1 Ho7 Ho2 105.02(2) 5_566 5_556
Ho1 Ho7 Ho2 111.76(2) 1_565 5_556
Ho1 Ho7 Ho2 68.24(2) 5_556 5_556
Ho2 Ho7 Ho2 180.00(4) 1_565 5_556
Au2 Ho7 Ho2 52.12(2) 7_556 .
Au2 Ho7 Ho2 127.88(2) 3_455 .
Te1 Ho7 Ho2 55.41(2) 7_556 .
Te1 Ho7 Ho2 124.59(2) 3_455 .
Ho1 Ho7 Ho2 68.24(2) . .
Ho1 Ho7 Ho2 111.76(2) 5_566 .
Ho1 Ho7 Ho2 105.02(2) 1_565 .
Ho1 Ho7 Ho2 74.98(2) 5_556 .
Ho2 Ho7 Ho2 66.21(2) 1_565 .
Ho2 Ho7 Ho2 113.79(2) 5_556 .
Au2 Ho7 Ho2 127.88(2) 7_556 5_566
Au2 Ho7 Ho2 52.12(2) 3_455 5_566
Te1 Ho7 Ho2 124.59(3) 7_556 5_566
Te1 Ho7 Ho2 55.41(2) 3_455 5_566
Ho1 Ho7 Ho2 111.76(2) . 5_566
Ho1 Ho7 Ho2 68.24(2) 5_566 5_566
Ho1 Ho7 Ho2 74.98(2) 1_565 5_566
Ho1 Ho7 Ho2 105.02(2) 5_556 5_566
Ho2 Ho7 Ho2 113.79(2) 1_565 5_566
Ho2 Ho7 Ho2 66.21(2) 5_556 5_566
Ho2 Ho7 Ho2 180.00(4) . 5_566
Te2 Ho8 Te2 180.00(4) 5_556 1_554
Te2 Ho8 Au1 88.90(3) 5_556 5
Te2 Ho8 Au1 91.10(3) 1_554 5
Te2 Ho8 Au1 91.10(3) 5_556 .
Te2 Ho8 Au1 88.90(3) 1_554 .
Au1 Ho8 Au1 180.00(4) 5 .
Te2 Ho8 Ho5 123.20(3) 5_556 7_545
Te2 Ho8 Ho5 56.80(3) 1_554 7_545
Au1 Ho8 Ho5 52.956(19) 5 7_545
Au1 Ho8 Ho5 127.044(19) . 7_545
Te2 Ho8 Ho5 56.80(3) 5_556 3_455
Te2 Ho8 Ho5 123.20(3) 1_554 3_455
Au1 Ho8 Ho5 127.044(19) 5 3_455
Au1 Ho8 Ho5 52.956(19) . 3_455
Ho5 Ho8 Ho5 180.00(3) 7_545 3_455
Te2 Ho8 Ho5 123.20(3) 5_556 7
Te2 Ho8 Ho5 56.80(3) 1_554 7
Au1 Ho8 Ho5 52.956(19) 5 7
Au1 Ho8 Ho5 127.044(19) . 7
Ho5 Ho8 Ho5 69.43(2) 7_545 7
Ho5 Ho8 Ho5 110.57(2) 3_455 7
Te2 Ho8 Ho5 56.80(3) 5_556 3_445
Te2 Ho8 Ho5 123.20(3) 1_554 3_445
Au1 Ho8 Ho5 127.044(19) 5 3_445
Au1 Ho8 Ho5 52.956(19) . 3_445
Ho5 Ho8 Ho5 110.57(2) 7_545 3_445
Ho5 Ho8 Ho5 69.43(2) 3_455 3_445
Ho5 Ho8 Ho5 180.00(5) 7 3_445
Te2 Ho8 Ho4 55.69(3) 5_556 3_445
Te2 Ho8 Ho4 124.31(3) 1_554 3_445
Au1 Ho8 Ho4 51.31(2) 5 3_445
Au1 Ho8 Ho4 128.69(2) . 3_445
Ho5 Ho8 Ho4 67.52(2) 7_545 3_445
Ho5 Ho8 Ho4 112.48(2) 3_455 3_445
Ho5 Ho8 Ho4 104.27(2) 7 3_445
Ho5 Ho8 Ho4 75.73(2) 3_445 3_445
Te2 Ho8 Ho4 124.31(3) 5_556 7
Te2 Ho8 Ho4 55.69(3) 1_554 7
Au1 Ho8 Ho4 128.69(2) 5 7
Au1 Ho8 Ho4 51.31(2) . 7
Ho5 Ho8 Ho4 112.48(2) 7_545 7
Ho5 Ho8 Ho4 67.52(2) 3_455 7
Ho5 Ho8 Ho4 75.73(2) 7 7
Ho5 Ho8 Ho4 104.27(2) 3_445 7
Ho4 Ho8 Ho4 180.00(3) 3_445 7
Te2 Ho8 Ho4 55.69(3) 5_556 3_455
Te2 Ho8 Ho4 124.31(3) 1_554 3_455
Au1 Ho8 Ho4 51.31(2) 5 3_455
Au1 Ho8 Ho4 128.69(2) . 3_455
Ho5 Ho8 Ho4 104.27(2) 7_545 3_455
Ho5 Ho8 Ho4 75.73(2) 3_455 3_455
Ho5 Ho8 Ho4 67.52(2) 7 3_455
Ho5 Ho8 Ho4 112.48(2) 3_445 3_455
Ho4 Ho8 Ho4 67.02(2) 3_445 3_455
Ho4 Ho8 Ho4 112.98(2) 7 3_455
Te2 Ho8 Ho4 124.31(3) 5_556 7_545
Te2 Ho8 Ho4 55.69(3) 1_554 7_545
Au1 Ho8 Ho4 128.69(2) 5 7_545
Au1 Ho8 Ho4 51.31(2) . 7_545
Ho5 Ho8 Ho4 75.73(2) 7_545 7_545
Ho5 Ho8 Ho4 104.27(2) 3_455 7_545
Ho5 Ho8 Ho4 112.48(2) 7 7_545
Ho5 Ho8 Ho4 67.52(2) 3_445 7_545
Ho4 Ho8 Ho4 112.98(2) 3_445 7_545
Ho4 Ho8 Ho4 67.02(2) 7 7_545
Ho4 Ho8 Ho4 180.00(3) 3_455 7_545
Ho3 Te1 Ho1 140.00(2) . 3
Ho3 Te1 Ho1 140.00(2) . 3_545
Ho1 Te1 Ho1 78.89(4) 3 3_545
Ho3 Te1 Ho7 128.29(5) . 3_545
Ho1 Te1 Ho7 66.54(3) 3 3_545
Ho1 Te1 Ho7 66.54(3) 3_545 3_545
Ho3 Te1 Ho2 70.08(3) . 7_556
Ho1 Te1 Ho2 86.19(3) 3 7_556
Ho1 Te1 Ho2 136.55(6) 3_545 7_556
Ho7 Te1 Ho2 70.06(3) 3_545 7_556
Ho3 Te1 Ho2 70.08(3) . 7_546
Ho1 Te1 Ho2 136.55(6) 3 7_546
Ho1 Te1 Ho2 86.19(3) 3_545 7_546
Ho7 Te1 Ho2 70.06(3) 3_545 7_546
Ho2 Te1 Ho2 77.17(4) 7_556 7_546
Ho3 Te1 Ho6 69.02(4) . 3_445
Ho1 Te1 Ho6 126.96(5) 3 3_445
Ho1 Te1 Ho6 79.12(3) 3_545 3_445
Ho7 Te1 Ho6 140.22(2) 3_545 3_445
Ho2 Te1 Ho6 139.10(5) 7_556 3_445
Ho2 Te1 Ho6 88.87(3) 7_546 3_445
Ho3 Te1 Ho6 69.02(4) . 3_455
Ho1 Te1 Ho6 79.12(3) 3 3_455
Ho1 Te1 Ho6 126.96(5) 3_545 3_455
Ho7 Te1 Ho6 140.22(2) 3_545 3_455
Ho2 Te1 Ho6 88.87(3) 7_556 3_455
Ho2 Te1 Ho6 139.10(5) 7_546 3_455
Ho6 Te1 Ho6 76.90(4) 3_445 3_455
Ho6 Te2 Ho1 83.63(5) 5_656 5_556
Ho6 Te2 Ho8 140.26(5) 5_656 1_556
Ho1 Te2 Ho8 136.12(5) 5_556 1_556
Ho6 Te2 Ho5 135.45(3) 5_656 7_546
Ho1 Te2 Ho5 77.52(4) 5_556 7_546
Ho8 Te2 Ho5 69.02(3) 1_556 7_546
Ho6 Te2 Ho5 135.45(3) 5_656 7_556
Ho1 Te2 Ho5 77.52(4) 5_556 7_556
Ho8 Te2 Ho5 69.02(3) 1_556 7_556
Ho5 Te2 Ho5 78.91(4) 7_546 7_556
Ho6 Te2 Ho4 78.16(4) 5_656 7_556
Ho1 Te2 Ho4 135.95(3) 5_556 7_556
Ho8 Te2 Ho4 71.38(4) 1_556 7_556
Ho5 Te2 Ho4 140.39(5) 7_546 7_556
Ho5 Te2 Ho4 88.02(3) 7_556 7_556
Ho6 Te2 Ho4 78.16(4) 5_656 7_546
Ho1 Te2 Ho4 135.95(3) 5_556 7_546
Ho8 Te2 Ho4 71.38(4) 1_556 7_546
Ho5 Te2 Ho4 88.02(3) 7_546 7_546
Ho5 Te2 Ho4 140.39(6) 7_556 7_546
Ho4 Te2 Ho4 78.61(4) 7_556 7_546

loop_
_geom_bond_atom_site_label_1
_geom_bond_atom_site_label_2
_geom_bond_distance
_geom_bond_site_symmetry_2
Au1 Ho6 2.9228(10) 3_455
Au1 Ho6 2.9228(10) 3_445
Au1 Ho4 2.9779(11) 7_545
Au1 Ho4 2.9779(11) 7
Au1 Ho5 3.0042(10) 3_445
Au1 Ho5 3.0042(10) 3_455
Au1 Ho8 3.1866(10) .
Au1 Ho3 3.4561(15) .
Au2 Ho3 2.9015(10) 7_556
Au2 Ho3 2.9015(10) 7_546
Au2 Ho1 2.9351(11) 7_556
Au2 Ho1 2.9351(10) 7_546
Au2 Ho2 3.0052(11) 7_546
Au2 Ho2 3.0052(11) 7_556
Au2 Ho7 3.0574(9) 3_545
Au2 Ho2 3.5736(15) .
Ho1 Au2 2.9351(10) 7_556
Ho1 Au2 2.9351(10) 7_546
Ho1 Te2 3.0470(19) 5_556
Ho1 Te1 3.1537(13) 3_445
Ho1 Te1 3.1537(13) 3_455
Ho1 Ho7 3.4739(9) .
Ho1 Ho7 3.4739(9) 1_545
Ho1 Ho3 3.4829(15) .
Ho1 Ho5 3.8823(13) 3_445
Ho1 Ho5 3.8823(13) 3_455
Ho2 Au2 3.0052(11) 7_546
Ho2 Au2 3.0052(11) 7_556
Ho2 Te1 3.2128(14) 7_556
Ho2 Te1 3.2128(14) 7_546
Ho2 Ho3 3.6228(13) 7_556
Ho2 Ho3 3.6228(13) 7_546
Ho2 Ho7 3.6687(10) 1_545
Ho2 Ho7 3.6687(10) .
Ho2 Ho3 3.7085(16) .
Ho2 Ho2 3.7134(17) 7_556
Ho2 Ho2 3.7134(17) 7_546
Ho3 Au2 2.9015(10) 7_556
Ho3 Au2 2.9015(10) 7_546
Ho3 Te1 3.0949(17) .
Ho3 Ho5 3.4701(12) 3_445
Ho3 Ho5 3.4701(12) 3_455
Ho3 Ho6 3.5805(12) 3_445
Ho3 Ho6 3.5805(12) 3_455
Ho3 Ho2 3.6228(13) 7_556
Ho3 Ho2 3.6228(13) 7_546
Ho4 Au1 2.9779(11) 7_545
Ho4 Au1 2.9779(11) 7
Ho4 Te2 3.1631(14) 7_556
Ho4 Te2 3.1631(14) 7_546
Ho4 Ho8 3.6292(9) 3
Ho4 Ho8 3.6292(9) 3_545
Ho4 Ho4 3.6481(17) 7_545
Ho4 Ho4 3.6481(17) 7
Ho4 Ho6 3.7465(16) 5_655
Ho4 Ho6 3.9139(13) 3_455
Ho4 Ho6 3.9139(13) 3_445
Ho4 Ho5 3.9732(16) 5_655
Ho5 Au1 3.0042(10) 3
Ho5 Au1 3.0042(10) 3_545
Ho5 Te2 3.1530(13) 7_546
Ho5 Te2 3.1530(13) 7_556
Ho5 Ho3 3.4701(12) 3
Ho5 Ho3 3.4701(12) 3_545
Ho5 Ho8 3.5184(10) 3_545
Ho5 Ho8 3.5184(10) 3
Ho5 Ho6 3.6486(15) .
Ho5 Ho1 3.8823(13) 3
Ho5 Ho1 3.8823(13) 3_545
Ho5 Ho4 3.9732(16) 5_655
Ho6 Au1 2.9228(10) 3_545
Ho6 Au1 2.9228(10) 3
Ho6 Te2 3.0439(17) 5_656
Ho6 Te1 3.2221(14) 3
Ho6 Te1 3.2221(14) 3_545
Ho6 Ho3 3.5805(12) 3
Ho6 Ho3 3.5805(12) 3_545
Ho6 Ho4 3.7465(16) 5_655
Ho6 Ho4 3.9139(13) 3_545
Ho6 Ho4 3.9139(13) 3
Ho7 Au2 3.0574(9) 7_556
Ho7 Au2 3.0574(9) 3_455
Ho7 Te1 3.1784(15) 7_556
Ho7 Te1 3.1784(15) 3_455
Ho7 Ho1 3.4739(9) 5_566
Ho7 Ho1 3.4739(9) 1_565
Ho7 Ho1 3.4739(9) 5_556
Ho7 Ho2 3.6687(10) 1_565
Ho7 Ho2 3.6687(10) 5_556
Ho7 Ho2 3.6687(10) 5_566
Ho8 Te2 3.0555(14) 5_556
Ho8 Te2 3.0555(14) 1_554
Ho8 Au1 3.1866(10) 5
Ho8 Ho5 3.5184(10) 7_545
Ho8 Ho5 3.5184(10) 3_455
Ho8 Ho5 3.5184(10) 7
Ho8 Ho5 3.5184(10) 3_445
Ho8 Ho4 3.6292(9) 3_445
Ho8 Ho4 3.6292(9) 7
Ho8 Ho4 3.6292(9) 3_455
Ho8 Ho4 3.6292(9) 7_545
Te1 Ho1 3.1537(13) 3
Te1 Ho1 3.1537(13) 3_545
Te1 Ho7 3.1784(15) 3_545
Te1 Ho2 3.2128(14) 7_556
Te1 Ho2 3.2128(14) 7_546
Te1 Ho6 3.2221(14) 3_445
Te1 Ho6 3.2221(14) 3_455
Te2 Ho6 3.0439(17) 5_656
Te2 Ho1 3.0470(19) 5_556
Te2 Ho8 3.0555(14) 1_556
Te2 Ho5 3.1530(13) 7_546
Te2 Ho5 3.1530(13) 7_556
Te2 Ho4 3.1631(14) 7_556
Te2 Ho4 3.1631(14) 7_546
